data_1534266
loop_
_publ_author_name
'Bhan, S.'
'Schubert, K.'

_publ_section_title
;
 Kristallstruktur von Tl5 Te3 und Tl2 Te3
;
_journal_name_full 'Journal of the Less-Common Metals'
_journal_page_first 229
_journal_page_last 235
_journal_volume 20
_journal_year 1970
_chemical_formula_sum 'Te3 Tl2'
_chemical_name_systematic 'Tl2 Te3'
_space_group_IT_number 9
_symmetry_space_group_name_Hall 'C -2yc'
_symmetry_space_group_name_H-M 'C 1 c 1'
_cell_angle_alpha 90
_cell_angle_beta 133.16
_cell_angle_gamma 90
_cell_formula_units_Z 4
_cell_length_a 17.413
_cell_length_b 6.552
_cell_length_c 7.91
_cell_volume 658.290
_citation_journal_id_ASTM JCOMAH
_cod_data_source_file Bhan_JCOMAH_1970_1217.cif
_cod_data_source_block Te3Tl2
_cod_original_cell_volume 658.29
_cod_database_code 1534266

loop_
_symmetry_equiv_pos_as_xyz
x,y,z
x,-y,z+1/2
x+1/2,y+1/2,z
x+1/2,-y+1/2,z+1/2

loop_
_atom_site_label
_atom_site_type_symbol
_atom_site_fract_x
_atom_site_fract_y
_atom_site_fract_z
_atom_site_occupancy
_atom_site_U_iso_or_equiv
Tl2 Tl+3 0.08 0.358 0.025 1 0.0
Tl1 Tl+3 0 0.839 0 1 0.0
Te1 Te-2 0.213 0.861 0.952 1 0.0
Te3 Te-2 0.39 0.128 0.481 1 0.0
Te2 Te-2 0.281 0.643 0.481 1 0.0
